data_4037596
loop_
_publ_author_name
'Jeong, Eunjeong'
'Takahashi, Kohtaro'
'Rajagopal, Shinaj K.'
'Koganezawa, Tomoyuki'
'Hayashi, Hironobu'
'Aratani, Naoki'
'Suzuki, Mitsuharu'
'Nguyen, Thuc-Quyen'
'Yamada, Hiroko'

_publ_section_title
;
 Orbital-Energy Modulation of Tetrabenzoporphyrin-Derived Non-Fullerene
 Acceptors for Improved Open-Circuit Voltage in Organic Solar Cells.
;
_journal_name_full 'The Journal of organic chemistry'
_journal_paper_doi 10.1021/acs.joc.9b02386
_journal_year 2019
_chemical_formula_moiety 'C48 H34 F12 N4, 2(C H Cl3)'
_chemical_formula_sum 'C50 H36 Cl6 F12 N4'
_chemical_formula_weight 1133.53
_space_group_crystal_system tetragonal
_space_group_IT_number 122
_space_group_name_Hall 'I -4 2bw'
_space_group_name_H-M_alt 'I -4 2 d'
_atom_sites_solution_hydrogens geom
_audit_creation_method SHELXL-2014/7
_cell_angle_alpha 90
_cell_angle_beta 90
_cell_angle_gamma 90
_cell_formula_units_Z 12
_cell_length_a 16.1709(11)
_cell_length_b 16.1709(11)
_cell_length_c 53.531(4)
_cell_measurement_reflns_used 5060
_cell_measurement_temperature 90
_cell_measurement_theta_max 21.65
_cell_measurement_theta_min 2.28
_cell_volume 13998.2(17)
_computing_cell_refinement 'APEX2 (Bruker AXS, 2006)'
_computing_data_collection 'APEX2 (Bruker AXS, 2006)'
_computing_data_reduction 'SAINT (Bruker AXS, 2004)'
_computing_molecular_graphics 'XSHEL (Bruker AXS,2002)'
_computing_publication_material 'XCIF (Bruker AXS, 2001)'
_computing_structure_refinement 'SHELXL-97 (Sheldrick, 1997)'
_computing_structure_solution 'SHELXS-97 (Sheldrick, 1997)'
_diffrn_ambient_temperature 90
_diffrn_detector_area_resol_mean 8.333
_diffrn_measured_fraction_theta_full 0.999
_diffrn_measured_fraction_theta_max 0.999
_diffrn_measurement_device_type 'Bruker APEXII CCD area detector'
_diffrn_measurement_method 'phi and omega scans'
_diffrn_radiation_monochromator graphite
_diffrn_radiation_source 'fine-focus sealed tube'
_diffrn_radiation_type MoK\a
_diffrn_radiation_wavelength 0.71073
_diffrn_reflns_av_R_equivalents 0.0585
_diffrn_reflns_av_unetI/netI 0.0385
_diffrn_reflns_Laue_measured_fraction_full 0.999
_diffrn_reflns_Laue_measured_fraction_max 0.999
_diffrn_reflns_limit_h_max 18
_diffrn_reflns_limit_h_min -14
_diffrn_reflns_limit_k_max 18
_diffrn_reflns_limit_k_min -18
_diffrn_reflns_limit_l_max 61
_diffrn_reflns_limit_l_min -62
_diffrn_reflns_number 35086
_diffrn_reflns_point_group_measured_fraction_full 0.999
_diffrn_reflns_point_group_measured_fraction_max 0.999
_diffrn_reflns_theta_full 24.413
_diffrn_reflns_theta_max 24.413
_diffrn_reflns_theta_min 1.315
_exptl_absorpt_coefficient_mu 0.460
_exptl_absorpt_correction_T_max 0.914
_exptl_absorpt_correction_T_min 0.863
_exptl_absorpt_correction_type multi-scan
_exptl_absorpt_process_details
;
SADABS Sheldrick 1996
;
_exptl_crystal_colour violet
_exptl_crystal_density_diffrn 1.614
_exptl_crystal_description prism
_exptl_crystal_F_000 6888
_exptl_crystal_size_max 0.200
_exptl_crystal_size_mid 0.200
_exptl_crystal_size_min 0.200
_refine_diff_density_max 1.124
_refine_diff_density_min -0.460
_refine_diff_density_rms 0.081
_refine_ls_abs_structure_details
;
 Refined as an inversion twin.
;
_refine_ls_abs_structure_Flack 1.0(2)
_refine_ls_extinction_method none
_refine_ls_goodness_of_fit_ref 1.036
_refine_ls_hydrogen_treatment constr
_refine_ls_matrix_type full
_refine_ls_number_parameters 529
_refine_ls_number_reflns 5764
_refine_ls_number_restraints 22
_refine_ls_restrained_S_all 1.068
_refine_ls_R_factor_all 0.0720
_refine_ls_R_factor_gt 0.0627
_refine_ls_shift/su_max 0.000
_refine_ls_shift/su_mean 0.000
_refine_ls_structure_factor_coef Fsqd
_refine_ls_weighting_details 'w=1/[\s^2^(Fo^2^)+(0.0873P)^2^+62.5772P] where P=(Fo^2^+2Fc^2^)/3'
_refine_ls_weighting_scheme calc
_refine_ls_wR_factor_gt 0.1583
_refine_ls_wR_factor_ref 0.1670
_reflns_Friedel_coverage 0.833
_reflns_Friedel_fraction_full 0.999
_reflns_Friedel_fraction_max 0.999
_reflns_number_gt 5089
_reflns_number_total 5764
_reflns_threshold_expression 'I > 2\s(I)'
_cod_data_source_file jo9b02386_si_005.cif
_cod_data_source_block 4CF3CP
_cod_original_cell_volume 13998(2)
_cod_database_code 4037596
_shelx_shelxl_version_number 2014/7
_shelx_space_group_comment
;
The symmetry employed for this shelxl refinement is uniquely defined
by the following loop, which should always be used as a source of
symmetry information in preference to the above space-group names.
They are only intended as comments.
;
_shelx_estimated_absorpt_t_min 0.914
_shelx_estimated_absorpt_t_max 0.914

loop_
_space_group_symop_operation_xyz
'x, y, z'
'-x, -y, z'
'x, -y+1/2, -z+1/4'
'-x, y+1/2, -z+1/4'
'y, x+1/2, z+1/4'
'-y, -x+1/2, z+1/4'
'-y, x, -z'
'y, -x, -z'
'x+1/2, y+1/2, z+1/2'
'-x+1/2, -y+1/2, z+1/2'
'x+1/2, -y+1, -z+3/4'
'-x+1/2, y+1, -z+3/4'
'y+1/2, x+1, z+3/4'
'-y+1/2, -x+1, z+3/4'
'-y+1/2, x+1/2, -z+1/2'
'y+1/2, -x+1/2, -z+1/2'

loop_
_atom_site_label
_atom_site_type_symbol
_atom_site_fract_x
_atom_site_fract_y
_atom_site_fract_z
_atom_site_U_iso_or_equiv
_atom_site_adp_type
_atom_site_occupancy
_atom_site_site_symmetry_order
_atom_site_calc_flag
_atom_site_refinement_flags_posn
_atom_site_refinement_flags_adp
_atom_site_refinement_flags_occupancy
_atom_site_disorder_assembly
_atom_site_disorder_group
C1 C 0.3464(4) 0.5895(4) -0.01210(11) 0.0177(14) Uani 1 1 d . . . . .
C2 C 0.2573(4) 0.5771(4) -0.01233(12) 0.0189(14) Uani 1 1 d . . . . .
C3 C 0.2418(4) 0.5066(4) 0.00087(12) 0.0184(14) Uani 1 1 d . . . . .
C4 C 0.3211(4) 0.4707(4) 0.00738(11) 0.0179(13) Uani 1 1 d . . . . .
C5 C 0.3386(4) 0.3921(4) 0.01770(12) 0.0164(13) Uani 1 1 d . . . . .
C6 C 0.1808(4) 0.6208(4) -0.02146(13) 0.0236(15) Uani 1 1 d . . . . .
H16 H 0.1932 0.6728 -0.0308 0.028 Uiso 1 1 calc R U . . .
C7 C 0.1332(5) 0.5576(5) -0.03694(15) 0.0331(17) Uani 1 1 d . . . . .
H1 H 0.1154 0.5671 -0.0536 0.040 Uiso 1 1 calc R U . . .
C8 C 0.1184(5) 0.4834(5) -0.02378(14) 0.0339(18) Uani 1 1 d . . . . .
H2 H 0.0903 0.4374 -0.0308 0.041 Uiso 1 1 calc R U . . .
C9 C 0.1520(4) 0.4842(4) 0.00301(13) 0.0245(15) Uani 1 1 d . . . . .
H17 H 0.1422 0.4313 0.0122 0.029 Uiso 1 1 calc R U . . .
C10 C 0.1098(5) 0.5594(5) 0.01519(15) 0.0349(19) Uani 1 1 d . . . . .
H3 H 0.0493 0.5500 0.0157 0.042 Uiso 1 1 calc R U . . .
H4 H 0.1295 0.5649 0.0326 0.042 Uiso 1 1 calc R U . . .
C11 C 0.1266(5) 0.6352(6) 0.00189(15) 0.041(2) Uani 1 1 d . . . . .
H5 H 0.1551 0.6744 0.0132 0.049 Uiso 1 1 calc R U . . .
H6 H 0.0736 0.6607 -0.0033 0.049 Uiso 1 1 calc R U . . .
C12 C 0.2754(4) 0.3540(4) 0.03454(13) 0.0217(15) Uani 1 1 d . . . . .
C13 C 0.4344(5) 0.1731(6) 0.13755(16) 0.042(2) Uani 0.5 1 d . . P A 5
H13 H 0.4094 0.1234 0.1432 0.051 Uiso 0.5 1 calc R U P A 5
C36 C 0.4345(5) 0.2488(5) 0.15142(18) 0.044(2) Uani 0.5 1 d . . P A 5
H36 H 0.4099 0.2551 0.1674 0.053 Uiso 0.5 1 calc R U P A 5
C13A C 0.4344(5) 0.1731(6) 0.13755(16) 0.042(2) Uani 0.5 1 d . . P A 6
H13A H 0.3765 0.1558 0.1345 0.051 Uiso 0.5 1 calc R U P A 6
H13B H 0.4615 0.1294 0.1476 0.051 Uiso 0.5 1 calc R U P A 6
C36A C 0.4345(5) 0.2488(5) 0.15142(18) 0.044(2) Uani 0.5 1 d . . P A 6
H36A H 0.4621 0.2396 0.1677 0.053 Uiso 0.5 1 calc R U P A 6
H36B H 0.3767 0.2657 0.1548 0.053 Uiso 0.5 1 calc R U P A 6
C14 C 0.4792(4) 0.1815(4) 0.11258(13) 0.0240(15) Uani 1 1 d . . . . .
H23 H 0.4803 0.1286 0.1029 0.029 Uiso 1 1 calc R U . A 5
C15 C 0.5642(4) 0.2129(4) 0.11868(11) 0.0163(13) Uani 1 1 d . . . . .
C16 C 0.6498(4) 0.1914(4) 0.11447(11) 0.0150(13) Uani 1 1 d . . . . .
C17 C 0.6808(4) 0.1282(4) 0.09915(11) 0.0147(13) Uani 1 1 d . . . . .
C18 C 0.7571(4) 0.1309(4) 0.08635(12) 0.0181(14) Uani 1 1 d . . . . .
C19 C 0.7809(4) 0.0954(4) 0.06310(12) 0.0186(14) Uani 1 1 d . . . . .
C20 C 0.7445(4) 0.0374(4) 0.04391(12) 0.0196(14) Uani 1 1 d . . . . .
H18 H 0.6889 0.0156 0.0488 0.024 Uiso 1 1 calc R U . . .
C21 C 0.8092(5) -0.0304(5) 0.04065(17) 0.038(2) Uani 1 1 d . . . . .
H7 H 0.8135 -0.0625 0.0563 0.046 Uiso 1 1 calc R U . . .
H8 H 0.7910 -0.0686 0.0273 0.046 Uiso 1 1 calc R U . . .
C22 C 0.8894(5) 0.0022(5) 0.03438(17) 0.038(2) Uani 1 1 d . . . . .
H9 H 0.9078 -0.0219 0.0183 0.046 Uiso 1 1 calc R U . . .
H10 H 0.9297 -0.0145 0.0474 0.046 Uiso 1 1 calc R U . . .
C23 C 0.8891(4) 0.0970(4) 0.03218(12) 0.0219(14) Uani 1 1 d . . . . .
H19 H 0.9445 0.1203 0.0278 0.026 Uiso 1 1 calc R U . . .
C24 C 0.8220(5) 0.1161(6) 0.01248(13) 0.0356(19) Uani 1 1 d . . . . .
H11 H 0.8325 0.1454 -0.0026 0.043 Uiso 1 1 calc R U . . .
C25 C 0.7434(5) 0.0854(5) 0.01931(14) 0.0357(19) Uani 1 1 d . . . . .
H12 H 0.6948 0.0937 0.0096 0.043 Uiso 1 1 calc R U . . .
C26 C 0.8560(4) 0.1295(4) 0.05645(12) 0.0165(13) Uani 1 1 d . . . . .
C27 C 0.8812(4) 0.1836(4) 0.07615(11) 0.0170(13) Uani 1 1 d . . . . .
C28 C 0.9576(4) 0.2227(4) 0.08049(12) 0.0171(13) Uani 1 1 d . . . . .
C29 C 0.9877(4) 0.2421(4) 0.10456(11) 0.0138(12) Uani 1 1 d . . . . .
C30 C 1.0742(4) 0.2473(4) 0.11223(12) 0.0178(13) Uani 1 1 d . . . . .
C31 C 1.1595(4) 0.2422(5) 0.10114(12) 0.0219(15) Uani 1 1 d . . . . .
H20 H 1.1582 0.2360 0.0826 0.026 Uiso 1 1 calc R U . B 3
C32 C 1.2041(5) 0.1703(5) 0.11399(14) 0.0319(17) Uani 0.5 1 d . . P C 3
H32 H 1.2289 0.1254 0.1054 0.038 Uiso 0.5 1 calc R U P C 3
C33 C 1.2037(4) 0.1791(5) 0.14067(14) 0.0323(18) Uani 0.5 1 d . . P C 3
H33 H 1.2280 0.1405 0.1519 0.039 Uiso 0.5 1 calc R U P C 3
C32A C 1.2041(5) 0.1703(5) 0.11399(14) 0.0319(17) Uani 0.5 1 d . . P C 4
H32A H 1.1767 0.1177 0.1094 0.038 Uiso 0.5 1 calc R U P C 4
H32B H 1.2619 0.1679 0.1080 0.038 Uiso 0.5 1 calc R U P C 4
C33A C 1.2037(4) 0.1791(5) 0.14067(14) 0.0323(18) Uani 0.5 1 d . . P C 4
H33A H 1.2614 0.1802 0.1468 0.039 Uiso 0.5 1 calc R U P C 4
H33B H 1.1758 0.1306 0.1482 0.039 Uiso 0.5 1 calc R U P C 4
C34 C 0.6284(4) 0.0528(4) 0.09542(12) 0.0176(14) Uani 1 1 d . . . . .
C35 C 1.0109(4) 0.2409(4) 0.05851(12) 0.0177(14) Uani 1 1 d . . . . .
C37 C 0.6578(13) 0.3701(13) 0.0717(5) 0.113(8) Uiso 0.722(8) 1 d D . P D 1
H37 H 0.6338 0.3385 0.0860 0.135 Uiso 0.722(8) 1 calc R U P D 1
Cl1 Cl 0.7539(5) 0.4140(4) 0.08227(10) 0.135(3) Uani 0.722(8) 1 d D . P D 1
Cl2 Cl 0.6810(7) 0.3020(4) 0.04949(11) 0.137(4) Uani 0.722(8) 1 d D . P D 1
Cl3 Cl 0.5979(6) 0.4580(3) 0.06780(10) 0.123(3) Uani 0.722(8) 1 d D . P D 1
C38 C 0.663(2) 0.375(3) 0.0558(14) 0.128(11) Uiso 0.278(8) 1 d D U P D 2
H38 H 0.6500 0.4073 0.0405 0.154 Uiso 0.278(8) 1 calc R U P D 2
Cl6 Cl 0.7612(9) 0.3589(9) 0.0534(3) 0.101(5) Uani 0.278(8) 1 d D U P D 2
Cl7 Cl 0.6019(10) 0.2909(8) 0.05244(18) 0.075(4) Uani 0.278(8) 1 d D U P D 2
Cl8 Cl 0.636(2) 0.439(3) 0.0783(9) 0.30(2) Uiso 0.278(8) 1 d D U P D 2
C39 C 0.972(2) 0.5248(18) 0.1151(7) 0.115(13) Uani 0.5 1 d . . P E -1
H22 H 0.9511 0.5819 0.1118 0.138 Uiso 0.5 1 calc R U P E -1
Cl4 Cl 0.9363(15) 0.4700(6) 0.0961(3) 0.307(16) Uani 0.5 1 d . . P E -1
Cl5 Cl 0.9518(10) 0.5012(8) 0.1478(2) 0.184(7) Uani 0.5 1 d . . P E -1
Cl10 Cl 1.0831(7) 0.5346(7) 0.1254(4) 0.179(6) Uani 0.5 1 d . . P E -1
F1 F 0.2224(2) 0.3015(2) 0.02306(7) 0.0252(9) Uani 1 1 d . . . . .
F2 F 0.3111(2) 0.3111(2) 0.05303(7) 0.0253(9) Uani 1 1 d . . . . .
F3 F 0.2277(2) 0.4108(2) 0.04588(7) 0.0258(9) Uani 1 1 d . . . . .
F4 F 0.5831(2) 0.0347(2) 0.11579(7) 0.0237(8) Uani 1 1 d . . . . .
F5 F 0.5748(2) 0.0573(2) 0.07603(7) 0.0216(8) Uani 1 1 d . . . . .
F6 F 0.6746(2) -0.0153(2) 0.09120(7) 0.0223(8) Uani 1 1 d . . . . .
F7 F 0.9665(2) 0.2560(3) 0.03799(7) 0.0254(9) Uani 1 1 d . . . . .
F8 F 1.0642(2) 0.1795(2) 0.05238(7) 0.0246(9) Uani 1 1 d . . . . .
F9 F 1.0574(2) 0.3089(2) 0.06194(7) 0.0244(9) Uani 1 1 d . . . . .
N1 N 0.3821(3) 0.5225(3) -0.00087(10) 0.0176(11) Uani 1 1 d . . . . .
H43 H 0.4356 0.5140 0.0008 0.021 Uiso 0.5 1 calc R U P . .
N2 N 0.6988(5) 0.2500 0.1250 0.0170(16) Uani 1 2 d S T P . .
H14 H 0.7532 0.2500 0.1250 0.020 Uiso 1 2 calc R U P . .
N3 N 0.8195(3) 0.1833(3) 0.09378(10) 0.0163(11) Uani 1 1 d . . . . .
N4 N 0.9384(4) 0.2500 0.1250 0.0158(16) Uani 1 2 d S T P . .
H15 H 0.8840 0.2500 0.1250 0.019 Uiso 1 2 calc R U P . .

loop_
_atom_site_aniso_label
_atom_site_aniso_U_11
_atom_site_aniso_U_22
_atom_site_aniso_U_33
_atom_site_aniso_U_23
_atom_site_aniso_U_13
_atom_site_aniso_U_12
C1 0.017(3) 0.019(3) 0.016(3) -0.005(3) 0.001(3) 0.002(3)
C2 0.020(3) 0.016(3) 0.021(3) -0.004(3) -0.001(3) 0.003(3)
C3 0.016(3) 0.019(3) 0.020(3) -0.001(3) -0.001(3) 0.000(3)
C4 0.019(3) 0.019(3) 0.016(3) -0.003(3) -0.002(3) 0.000(3)
C5 0.016(3) 0.021(3) 0.013(3) -0.001(2) -0.002(2) -0.001(3)
C6 0.022(4) 0.022(3) 0.027(4) 0.002(3) -0.004(3) 0.005(3)
C7 0.026(4) 0.037(4) 0.036(4) 0.003(4) -0.009(3) -0.004(3)
C8 0.019(4) 0.051(5) 0.032(4) 0.002(4) -0.004(3) -0.013(3)
C9 0.016(3) 0.027(4) 0.031(4) 0.000(3) -0.002(3) 0.005(3)
C10 0.027(4) 0.034(4) 0.044(5) 0.005(4) 0.014(3) 0.009(3)
C11 0.036(5) 0.051(5) 0.036(4) 0.001(4) 0.008(4) 0.024(4)
C12 0.018(3) 0.022(4) 0.025(4) -0.001(3) -0.003(3) 0.002(3)
C13 0.024(4) 0.052(5) 0.051(5) -0.015(4) 0.016(4) -0.015(4)
C36 0.026(4) 0.040(5) 0.065(6) -0.009(4) 0.023(4) -0.006(4)
C13A 0.024(4) 0.052(5) 0.051(5) -0.015(4) 0.016(4) -0.015(4)
C36A 0.026(4) 0.040(5) 0.065(6) -0.009(4) 0.023(4) -0.006(4)
C14 0.006(3) 0.028(4) 0.038(4) -0.007(3) 0.000(3) -0.003(3)
C15 0.014(3) 0.021(3) 0.014(3) 0.001(2) -0.002(2) 0.000(3)
C16 0.013(3) 0.021(3) 0.011(3) 0.004(2) -0.001(2) 0.001(3)
C17 0.010(3) 0.017(3) 0.017(3) 0.006(2) -0.001(2) -0.001(2)
C18 0.017(3) 0.019(3) 0.018(3) 0.000(3) -0.002(3) -0.001(3)
C19 0.016(3) 0.021(3) 0.019(3) -0.004(3) -0.002(3) -0.001(3)
C20 0.014(3) 0.021(3) 0.024(3) -0.009(3) 0.001(3) 0.001(3)
C21 0.024(4) 0.031(4) 0.060(5) -0.025(4) 0.003(4) 0.002(3)
C22 0.026(4) 0.038(5) 0.050(5) -0.022(4) 0.014(4) -0.003(3)
C23 0.013(3) 0.033(4) 0.019(3) -0.010(3) 0.000(3) -0.001(3)
C24 0.020(4) 0.069(6) 0.018(4) -0.008(4) -0.001(3) -0.002(4)
C25 0.030(4) 0.053(5) 0.024(4) -0.002(4) -0.010(3) -0.017(4)
C26 0.009(3) 0.021(3) 0.020(3) -0.003(3) 0.001(2) -0.001(3)
C27 0.017(3) 0.019(3) 0.015(3) -0.003(3) 0.001(2) 0.001(3)
C28 0.013(3) 0.022(3) 0.016(3) -0.002(3) 0.000(3) 0.000(3)
C29 0.012(3) 0.015(3) 0.015(3) -0.003(2) 0.002(2) 0.002(2)
C30 0.013(3) 0.020(3) 0.021(3) -0.006(3) 0.001(3) -0.003(3)
C31 0.013(3) 0.036(4) 0.017(3) -0.006(3) 0.002(3) -0.001(3)
C32 0.022(4) 0.042(5) 0.032(4) -0.008(3) 0.002(3) 0.010(3)
C33 0.018(4) 0.044(5) 0.035(4) -0.008(3) -0.006(3) 0.012(3)
C32A 0.022(4) 0.042(5) 0.032(4) -0.008(3) 0.002(3) 0.010(3)
C33A 0.018(4) 0.044(5) 0.035(4) -0.008(3) -0.006(3) 0.012(3)
C34 0.015(3) 0.018(3) 0.020(3) -0.002(3) -0.001(3) -0.002(3)
C35 0.014(3) 0.020(3) 0.020(3) -0.002(3) -0.003(3) -0.004(3)
Cl1 0.239(8) 0.095(4) 0.070(3) 0.030(3) -0.004(4) -0.096(5)
Cl2 0.249(11) 0.081(4) 0.080(4) 0.015(3) -0.059(5) -0.060(5)
Cl3 0.223(8) 0.073(3) 0.072(3) 0.016(2) 0.082(4) -0.001(4)
Cl6 0.089(9) 0.085(9) 0.130(12) 0.031(8) 0.002(8) 0.011(7)
Cl7 0.110(10) 0.078(8) 0.038(5) -0.002(5) -0.023(6) 0.016(7)
C39 0.11(2) 0.067(18) 0.17(3) 0.07(2) 0.05(2) 0.037(16)
Cl4 0.66(5) 0.076(7) 0.186(11) -0.079(7) -0.239(19) 0.156(13)
Cl5 0.260(17) 0.138(9) 0.153(9) 0.087(8) -0.075(10) -0.088(12)
Cl10 0.123(8) 0.088(7) 0.33(2) -0.064(10) 0.046(11) -0.025(6)
F1 0.019(2) 0.027(2) 0.030(2) -0.0004(17) 0.0008(16) -0.0081(16)
F2 0.026(2) 0.030(2) 0.0201(19) 0.0084(17) 0.0009(16) 0.0012(17)
F3 0.022(2) 0.028(2) 0.027(2) 0.0008(17) 0.0070(16) 0.0019(16)
F4 0.0212(19) 0.024(2) 0.026(2) 0.0036(16) 0.0042(16) -0.0077(16)
F5 0.0172(19) 0.023(2) 0.0247(19) -0.0038(16) -0.0048(16) -0.0047(15)
F6 0.0196(19) 0.0139(19) 0.033(2) -0.0023(16) -0.0014(17) 0.0013(15)
F7 0.023(2) 0.039(2) 0.0146(18) 0.0055(16) -0.0010(16) -0.0044(18)
F8 0.0161(19) 0.035(2) 0.0229(19) -0.0071(17) 0.0054(15) 0.0015(17)
F9 0.021(2) 0.027(2) 0.025(2) 0.0025(17) 0.0038(16) -0.0062(17)
N1 0.018(3) 0.015(3) 0.019(3) 0.000(2) -0.002(2) 0.000(2)
N2 0.012(4) 0.021(4) 0.019(4) -0.005(3) 0.000 0.000
N3 0.008(2) 0.021(3) 0.020(3) -0.001(2) 0.000(2) -0.006(2)
N4 0.011(4) 0.019(4) 0.017(4) -0.002(3) 0.000 0.000

loop_
_atom_type_symbol
_atom_type_description
_atom_type_scat_dispersion_real
_atom_type_scat_dispersion_imag
_atom_type_scat_source
C C 0.0033 0.0016 'International Tables Vol C Tables 4.2.6.8 and 6.1.1.4'
H H 0.0000 0.0000 'International Tables Vol C Tables 4.2.6.8 and 6.1.1.4'
N N 0.0061 0.0033 'International Tables Vol C Tables 4.2.6.8 and 6.1.1.4'
F F 0.0171 0.0103 'International Tables Vol C Tables 4.2.6.8 and 6.1.1.4'
Cl Cl 0.1484 0.1585 'International Tables Vol C Tables 4.2.6.8 and 6.1.1.4'

loop_
_geom_angle_atom_site_label_1
_geom_angle_atom_site_label_2
_geom_angle_atom_site_label_3
_geom_angle
_geom_angle_site_symmetry_1
_geom_angle_site_symmetry_3
N1 C1 C5 121.7(6) . 8_565
N1 C1 C2 108.2(6) . .
C5 C1 C2 129.1(6) 8_565 .
C3 C2 C1 107.0(6) . .
C3 C2 C6 114.1(6) . .
C1 C2 C6 138.8(6) . .
C2 C3 C4 107.2(6) . .
C2 C3 C9 114.8(6) . .
C4 C3 C9 137.8(6) . .
N1 C4 C5 122.1(6) . .
N1 C4 C3 108.5(5) . .
C5 C4 C3 129.1(6) . .
C1 C5 C4 123.6(6) 7_655 .
C1 C5 C12 118.4(6) 7_655 .
C4 C5 C12 117.9(6) . .
C2 C6 C7 106.1(6) . .
C2 C6 C11 105.9(6) . .
C7 C6 C11 104.8(7) . .
C2 C6 H16 113.1 . .
C7 C6 H16 113.1 . .
C11 C6 H16 113.1 . .
C8 C7 C6 112.6(6) . .
C8 C7 H1 123.7 . .
C6 C7 H1 123.7 . .
C7 C8 C9 113.5(7) . .
C7 C8 H2 123.2 . .
C9 C8 H2 123.2 . .
C3 C9 C8 105.9(6) . .
C3 C9 C10 105.7(6) . .
C8 C9 C10 104.2(6) . .
C3 C9 H17 113.4 . .
C8 C9 H17 113.4 . .
C10 C9 H17 113.4 . .
C11 C10 C9 112.3(6) . .
C11 C10 H3 109.1 . .
C9 C10 H3 109.1 . .
C11 C10 H4 109.1 . .
C9 C10 H4 109.1 . .
H3 C10 H4 107.9 . .
C10 C11 C6 112.1(6) . .
C10 C11 H5 109.2 . .
C6 C11 H5 109.2 . .
C10 C11 H6 109.2 . .
C6 C11 H6 109.2 . .
H5 C11 H6 107.9 . .
F2 C12 F3 105.5(5) . .
F2 C12 F1 106.4(5) . .
F3 C12 F1 105.8(5) . .
F2 C12 C5 111.3(5) . .
F3 C12 C5 112.5(5) . .
F1 C12 C5 114.7(5) . .
C36 C13 C14 112.2(7) . .
C36 C13 H13 123.9 . .
C14 C13 H13 123.9 . .
C13 C36 C14 112.1(7) . 3
C13 C36 H36 124.0 . .
C14 C36 H36 124.0 3 .
C36A C13A C14 112.2(7) . .
C36A C13A H13A 109.2 . .
C14 C13A H13A 109.2 . .
C36A C13A H13B 109.2 . .
C14 C13A H13B 109.2 . .
H13A C13A H13B 107.9 . .
C13A C36A C14 112.1(7) . 3
C13A C36A H36A 109.2 . .
C14 C36A H36A 109.2 3 .
C13A C36A H36B 109.2 . .
C14 C36A H36B 109.2 3 .
H36A C36A H36B 107.9 . .
C15 C14 C13 105.9(6) . .
C15 C14 C13A 105.9(6) . .
C15 C14 C36A 106.8(6) . 3
C13A C14 C36A 105.7(6) . 3
C15 C14 C36 106.8(6) . 3
C13 C14 C36 105.7(6) . 3
C15 C14 H23 112.7 . .
C13 C14 H23 112.7 . .
C36 C14 H23 112.7 3 .
C15 C15 C16 106.6(4) 3 .
C15 C15 C14 113.7(4) 3 .
C16 C15 C14 139.7(6) . .
N2 C16 C17 122.9(6) . .
N2 C16 C15 109.1(6) . .
C17 C16 C15 127.5(6) . .
C16 C17 C18 125.0(6) . .
C16 C17 C34 118.0(5) . .
C18 C17 C34 117.0(6) . .
N3 C18 C17 121.3(6) . .
N3 C18 C19 107.6(5) . .
C17 C18 C19 130.4(6) . .
C26 C19 C18 107.6(6) . .
C26 C19 C20 114.5(6) . .
C18 C19 C20 137.7(6) . .
C19 C20 C21 104.9(5) . .
C19 C20 C25 106.0(5) . .
C21 C20 C25 106.0(6) . .
C19 C20 H18 113.1 . .
C21 C20 H18 113.1 . .
C25 C20 H18 113.1 . .
C22 C21 C20 112.4(7) . .
C22 C21 H7 109.1 . .
C20 C21 H7 109.1 . .
C22 C21 H8 109.1 . .
C20 C21 H8 109.1 . .
H7 C21 H8 107.9 . .
C21 C22 C23 112.3(7) . .
C21 C22 H9 109.1 . .
C23 C22 H9 109.1 . .
C21 C22 H10 109.1 . .
C23 C22 H10 109.1 . .
H9 C22 H10 107.9 . .
C26 C23 C22 106.5(6) . .
C26 C23 C24 105.7(5) . .
C22 C23 C24 104.8(6) . .
C26 C23 H19 113.0 . .
C22 C23 H19 113.0 . .
C24 C23 H19 113.0 . .
C25 C24 C23 112.6(7) . .
C25 C24 H11 123.7 . .
C23 C24 H11 123.7 . .
C24 C25 C20 113.0(7) . .
C24 C25 H12 123.5 . .
C20 C25 H12 123.5 . .
C19 C26 C27 107.7(5) . .
C19 C26 C23 113.4(6) . .
C27 C26 C23 138.8(6) . .
N3 C27 C28 121.8(5) . .
N3 C27 C26 107.3(5) . .
C28 C27 C26 130.3(6) . .
C27 C28 C29 123.5(6) . .
C27 C28 C35 117.8(5) . .
C29 C28 C35 118.6(5) . .
N4 C29 C28 123.6(5) . .
N4 C29 C30 109.3(5) . .
C28 C29 C30 126.7(5) . .
C30 C30 C29 106.5(3) 3 .
C30 C30 C31 113.4(4) 3 .
C29 C30 C31 139.9(6) . .
C30 C31 C33A 105.7(5) . 3
C30 C31 C33 105.7(5) . 3
C30 C31 C32 107.2(6) . .
C33 C31 C32 106.5(6) 3 .
C30 C31 C32A 107.2(6) . .
C33A C31 C32A 106.5(6) 3 .
C30 C31 H20 112.3 . .
C33 C31 H20 112.3 3 .
C32 C31 H20 112.3 . .
C33 C32 C31 111.7(6) . .
C33 C32 H32 124.1 . .
C31 C32 H32 124.1 . .
C32 C33 C31 111.7(7) . 3
C32 C33 H33 124.1 . .
C31 C33 H33 124.1 3 .
C33A C32A C31 111.7(6) . .
C33A C32A H32A 109.3 . .
C31 C32A H32A 109.3 . .
C33A C32A H32B 109.3 . .
C31 C32A H32B 109.3 . .
H32A C32A H32B 107.9 . .
C32A C33A C31 111.7(7) . 3
C32A C33A H33A 109.3 . .
C31 C33A H33A 109.3 3 .
C32A C33A H33B 109.3 . .
C31 C33A H33B 109.3 3 .
H33A C33A H33B 107.9 . .
F4 C34 F6 105.1(5) . .
F4 C34 F5 106.5(5) . .
F6 C34 F5 105.7(5) . .
F4 C34 C17 112.1(5) . .
F6 C34 C17 111.9(5) . .
F5 C34 C17 114.9(5) . .
F7 C35 F9 105.3(5) . .
F7 C35 F8 106.1(5) . .
F9 C35 F8 106.0(5) . .
F7 C35 C28 112.1(5) . .
F9 C35 C28 112.2(5) . .
F8 C35 C28 114.5(5) . .
Cl2 C37 Cl3 125.8(15) . .
Cl2 C37 Cl1 106.9(13) . .
Cl3 C37 Cl1 101.4(11) . .
Cl2 C37 H37 107.2 . .
Cl3 C37 H37 107.2 . .
Cl1 C37 H37 107.2 . .
Cl6 C38 Cl8 114(3) . .
Cl6 C38 Cl7 116(3) . .
Cl8 C38 Cl7 116(3) . .
Cl6 C38 H38 102.5 . .
Cl8 C38 H38 102.5 . .
Cl7 C38 H38 102.5 . .
Cl4 C39 Cl5 118(2) . .
Cl4 C39 Cl10 129(2) . .
Cl5 C39 Cl10 84.9(18) . .
Cl4 C39 H22 107.4 . .
Cl5 C39 H22 107.4 . .
Cl10 C39 H22 107.4 . .
C4 N1 C1 108.8(5) . .
C4 N1 H43 125.6 . .
C1 N1 H43 125.6 . .
C16 N2 C16 108.6(7) . 3
C16 N2 H14 125.7 . .
C16 N2 H14 125.7 3 .
C27 N3 C18 109.6(5) . .
C29 N4 C29 108.3(7) . 3
C29 N4 H15 125.8 . .
C29 N4 H15 125.8 3 .

loop_
_geom_bond_atom_site_label_1
_geom_bond_atom_site_label_2
_geom_bond_distance
_geom_bond_site_symmetry_2
C1 N1 1.368(8) .
C1 C5 1.409(9) 8_565
C1 C2 1.455(9) .
C2 C3 1.365(9) .
C2 C6 1.505(9) .
C3 C4 1.450(9) .
C3 C9 1.500(9) .
C4 N1 1.367(8) .
C4 C5 1.415(9) .
C5 C1 1.409(9) 7_655
C5 C12 1.496(9) .
C6 C7 1.524(10) .
C6 C11 1.544(10) .
C6 H16 1.0000 .
C7 C8 1.412(11) .
C7 H1 0.9500 .
C8 C9 1.534(10) .
C8 H2 0.9500 .
C9 C10 1.539(10) .
C9 H17 1.0000 .
C10 C11 1.444(12) .
C10 H3 0.9900 .
C10 H4 0.9900 .
C11 H5 0.9900 .
C11 H6 0.9900 .
C12 F2 1.341(8) .
C12 F3 1.344(8) .
C12 F1 1.354(8) .
C13 C36 1.431(12) .
C13 C14 1.526(11) .
C13 H13 0.9500 .
C36 C14 1.534(11) 3
C36 H36 0.9500 .
C13A C36A 1.431(12) .
C13A C14 1.526(11) .
C13A H13A 0.9900 .
C13A H13B 0.9900 .
C36A C14 1.534(11) 3
C36A H36A 0.9900 .
C36A H36B 0.9900 .
C14 C15 1.502(9) .
C14 C36A 1.534(11) 3
C14 C36 1.534(11) 3
C14 H23 1.0000 .
C15 C15 1.378(13) 3
C15 C16 1.445(9) .
C16 N2 1.357(8) .
C16 C17 1.403(9) .
C17 C18 1.411(9) .
C17 C34 1.499(9) .
C18 N3 1.376(8) .
C18 C19 1.423(9) .
C19 C26 1.381(9) .
C19 C20 1.510(9) .
C20 C21 1.526(9) .
C20 C25 1.529(10) .
C20 H18 1.0000 .
C21 C22 1.440(11) .
C21 H7 0.9900 .
C21 H8 0.9900 .
C22 C23 1.537(11) .
C22 H9 0.9900 .
C22 H10 0.9900 .
C23 C26 1.500(9) .
C23 C24 1.544(10) .
C23 H19 1.0000 .
C24 C25 1.414(11) .
C24 H11 0.9500 .
C25 H12 0.9500 .
C26 C27 1.429(9) .
C27 N3 1.374(8) .
C27 C28 1.407(9) .
C28 C29 1.412(9) .
C28 C35 1.488(9) .
C29 N4 1.359(7) .
C29 C30 1.461(9) .
C30 C30 1.370(13) 3
C30 C31 1.503(9) .
C31 C33A 1.524(10) 3
C31 C33 1.524(10) 3
C31 C32 1.531(10) .
C31 C32A 1.531(10) .
C31 H20 1.0000 .
C32 C33 1.435(11) .
C32 H32 0.9500 .
C33 C31 1.524(10) 3
C33 H33 0.9500 .
C32A C33A 1.435(11) .
C32A H32A 0.9900 .
C32A H32B 0.9900 .
C33A C31 1.524(10) 3
C33A H33A 0.9900 .
C33A H33B 0.9900 .
C34 F4 1.345(7) .
C34 F6 1.350(8) .
C34 F5 1.355(7) .
C35 F7 1.335(7) .
C35 F9 1.345(7) .
C35 F8 1.356(8) .
C37 Cl2 1.66(2) .
C37 Cl3 1.73(2) .
C37 Cl1 1.80(2) .
C37 H37 1.0000 .
C38 Cl6 1.62(3) .
C38 Cl8 1.64(4) .
C38 Cl7 1.68(3) .
C38 H38 1.0000 .
C39 Cl4 1.47(4) .
C39 Cl5 1.82(3) .
C39 Cl10 1.88(4) .
C39 H22 1.0000 .
N1 H43 0.8800 .
N2 C16 1.357(8) 3
N2 H14 0.8800 .
N4 C29 1.359(7) 3
N4 H15 0.8800 .

loop_
_geom_hbond_atom_site_label_D
_geom_hbond_atom_site_label_H
_geom_hbond_atom_site_label_A
_geom_hbond_distance_DH
_geom_hbond_distance_HA
_geom_hbond_distance_DA
_geom_hbond_angle_DHA
_geom_hbond_site_symmetry_A
N4 H15 N3 0.88 2.25 2.767(7) 117.7 3
N4 H15 N3 0.88 2.25 2.767(7) 117.7 .
N2 H14 N3 0.88 2.26 2.786(7) 118.3 3
N2 H14 N3 0.88 2.26 2.786(7) 118.3 .
N1 H43 N1 0.88 2.19 2.746(7) 120.8 8_565
N1 H43 N1 0.88 2.24 2.746(7) 116.5 7_655
C38 H38 N1 1.00 2.54 3.54(9) 174.6 2_665
C38 H38 N1 1.00 2.54 3.54(9) 174.6 2_665
N1 H43 N1 0.88 2.19 2.746(7) 120.8 8_565
N1 H43 N1 0.88 2.24 2.746(7) 116.5 7_655
N4 H15 N3 0.88 2.25 2.767(7) 117.7 3
N4 H15 N3 0.88 2.25 2.767(7) 117.7 .
N2 H14 N3 0.88 2.26 2.786(7) 118.3 3
N2 H14 N3 0.88 2.26 2.786(7) 118.3 .
N1 H43 N1 0.88 2.19 2.746(7) 120.8 8_565
N1 H43 N1 0.88 2.24 2.746(7) 116.5 7_655

loop_
_geom_torsion_atom_site_label_1
_geom_torsion_atom_site_label_2
_geom_torsion_atom_site_label_3
_geom_torsion_atom_site_label_4
_geom_torsion
_geom_torsion_site_symmetry_1
_geom_torsion_site_symmetry_4
N1 C1 C2 C3 5.6(7) . .
C5 C1 C2 C3 -163.4(6) 8_565 .
N1 C1 C2 C6 -178.5(7) . .
C5 C1 C2 C6 12.5(13) 8_565 .
C1 C2 C3 C4 -5.2(7) . .
C6 C2 C3 C4 177.8(5) . .
C1 C2 C3 C9 179.1(6) . .
C6 C2 C3 C9 2.1(8) . .
C2 C3 C4 N1 3.1(7) . .
C9 C3 C4 N1 177.3(8) . .
C2 C3 C4 C5 -169.7(6) . .
C9 C3 C4 C5 4.5(13) . .
N1 C4 C5 C1 -25.4(9) . 7_655
C3 C4 C5 C1 146.5(7) . 7_655
N1 C4 C5 C12 157.5(6) . .
C3 C4 C5 C12 -30.6(10) . .
C3 C2 C6 C7 -56.5(8) . .
C1 C2 C6 C7 127.9(8) . .
C3 C2 C6 C11 54.6(8) . .
C1 C2 C6 C11 -121.1(9) . .
C2 C6 C7 C8 53.5(8) . .
C11 C6 C7 C8 -58.3(8) . .
C6 C7 C8 C9 1.0(9) . .
C2 C3 C9 C8 52.9(8) . .
C4 C3 C9 C8 -120.9(9) . .
C2 C3 C9 C10 -57.3(8) . .
C4 C3 C9 C10 128.9(8) . .
C7 C8 C9 C3 -54.1(8) . .
C7 C8 C9 C10 57.1(8) . .
C3 C9 C10 C11 53.7(9) . .
C8 C9 C10 C11 -57.7(8) . .
C9 C10 C11 C6 1.4(10) . .
C2 C6 C11 C10 -55.3(9) . .
C7 C6 C11 C10 56.6(8) . .
C1 C5 C12 F2 38.3(8) 7_655 .
C4 C5 C12 F2 -144.5(6) . .
C1 C5 C12 F3 156.5(5) 7_655 .
C4 C5 C12 F3 -26.3(8) . .
C1 C5 C12 F1 -82.6(7) 7_655 .
C4 C5 C12 F1 94.7(7) . .
C14 C13 C36 C14 0.4(10) . 3
C14 C13A C36A C14 0.4(10) . 3
C36 C13 C14 C15 55.4(9) . .
C36 C13 C14 C36 -57.7(8) . 3
C36A C13A C14 C15 55.4(9) . .
C36A C13A C14 C36A -57.7(8) . 3
C13 C14 C15 C15 -58.4(9) . 3
C13A C14 C15 C15 -58.4(9) . 3
C36A C14 C15 C15 53.9(9) 3 3
C36 C14 C15 C15 53.9(9) 3 3
C13 C14 C15 C16 125.4(9) . .
C13A C14 C15 C16 125.4(9) . .
C36A C14 C15 C16 -122.3(9) 3 .
C36 C14 C15 C16 -122.3(9) 3 .
C15 C15 C16 N2 1.8(8) 3 .
C14 C15 C16 N2 178.2(7) . .
C15 C15 C16 C17 -169.5(6) 3 .
C14 C15 C16 C17 6.9(13) . .
N2 C16 C17 C18 -21.4(9) . .
C15 C16 C17 C18 148.9(7) . .
N2 C16 C17 C34 160.4(5) . .
C15 C16 C17 C34 -29.4(9) . .
C16 C17 C18 N3 21.1(10) . .
C34 C17 C18 N3 -160.7(6) . .
C16 C17 C18 C19 -148.1(7) . .
C34 C17 C18 C19 30.1(10) . .
N3 C18 C19 C26 -2.2(7) . .
C17 C18 C19 C26 168.1(7) . .
N3 C18 C19 C20 -177.1(7) . .
C17 C18 C19 C20 -6.7(13) . .
C26 C19 C20 C21 59.0(8) . .
C18 C19 C20 C21 -126.4(9) . .
C26 C19 C20 C25 -52.8(7) . .
C18 C19 C20 C25 121.8(9) . .
C19 C20 C21 C22 -54.6(9) . .
C25 C20 C21 C22 57.3(9) . .
C20 C21 C22 C23 -0.9(10) . .
C21 C22 C23 C26 55.5(9) . .
C21 C22 C23 C24 -56.3(9) . .
C26 C23 C24 C25 -53.8(8) . .
C22 C23 C24 C25 58.6(8) . .
C23 C24 C25 C20 -2.6(10) . .
C19 C20 C25 C24 55.6(8) . .
C21 C20 C25 C24 -55.5(8) . .
C18 C19 C26 C27 2.7(7) . .
C20 C19 C26 C27 178.9(5) . .
C18 C19 C26 C23 179.6(6) . .
C20 C19 C26 C23 -4.2(8) . .
C22 C23 C26 C19 -53.1(8) . .
C24 C23 C26 C19 58.0(8) . .
C22 C23 C26 C27 122.4(9) . .
C24 C23 C26 C27 -126.5(9) . .
C19 C26 C27 N3 -2.2(7) . .
C23 C26 C27 N3 -177.9(8) . .
C19 C26 C27 C28 168.6(7) . .
C23 C26 C27 C28 -7.1(13) . .
N3 C27 C28 C29 19.8(10) . .
C26 C27 C28 C29 -149.9(7) . .
N3 C27 C28 C35 -163.0(6) . .
C26 C27 C28 C35 27.4(10) . .
C27 C28 C29 N4 -21.5(10) . .
C35 C28 C29 N4 161.3(5) . .
C27 C28 C29 C30 150.8(7) . .
C35 C28 C29 C30 -26.5(10) . .
N4 C29 C30 C30 4.0(9) . 3
C28 C29 C30 C30 -169.2(7) . 3
N4 C29 C30 C31 178.0(8) . .
C28 C29 C30 C31 4.8(13) . .
C30 C30 C31 C33A -59.6(9) 3 3
C29 C30 C31 C33A 126.7(9) . 3
C30 C30 C31 C33 -59.6(9) 3 3
C29 C30 C31 C33 126.7(9) . 3
C30 C30 C31 C32 53.8(9) 3 .
C29 C30 C31 C32 -120.0(9) . .
C30 C30 C31 C32A 53.8(9) 3 .
C29 C30 C31 C32A -120.0(9) . .
C30 C31 C32 C33 -54.8(8) . .
C33 C31 C32 C33 58.0(7) 3 .
C31 C32 C33 C31 -0.4(9) . 3
C30 C31 C32A C33A -54.8(8) . .
C33A C31 C32A C33A 58.0(7) 3 .
C31 C32A C33A C31 -0.4(9) . 3
C16 C17 C34 F4 -33.0(8) . .
C18 C17 C34 F4 148.6(5) . .
C16 C17 C34 F6 -150.7(5) . .
C18 C17 C34 F6 30.9(8) . .
C16 C17 C34 F5 88.8(7) . .
C18 C17 C34 F5 -89.6(7) . .
C27 C28 C35 F7 31.1(8) . .
C29 C28 C35 F7 -151.5(6) . .
C27 C28 C35 F9 149.3(6) . .
C29 C28 C35 F9 -33.3(8) . .
C27 C28 C35 F8 -89.8(7) . .
C29 C28 C35 F8 87.6(7) . .
C5 C4 N1 C1 173.8(6) . .
C3 C4 N1 C1 0.5(7) . .
C5 C1 N1 C4 166.3(6) 8_565 .
C2 C1 N1 C4 -3.6(7) . .
C17 C16 N2 C16 171.1(7) . 3
C15 C16 N2 C16 -0.7(3) . 3
C28 C27 N3 C18 -170.9(6) . .
C26 C27 N3 C18 0.8(7) . .
C17 C18 N3 C27 -170.6(6) . .
C19 C18 N3 C27 0.8(7) . .
C28 C29 N4 C29 172.0(7) . 3
C30 C29 N4 C29 -1.5(3) . 3
